data_4316742
loop_
_publ_author_name
'Ling-Chen Kang'
'Xin Chen'
'Hui-Sheng Wang'
'Yi-Zhi Li'
'You Song'
'Jing-Lin Zuo'
'Xiao-Zeng You'

_publ_section_title
;
 Syntheses, Structures, and Magnetic Properties of Two Kinds of Unique
 Heterometallic Chains with Mixed-Bridging Ligands of Tricyanometalate and
 Alkoxide
;
_journal_name_full 'Inorganic Chemistry'
_journal_page_first 9275
_journal_page_last 9282
_journal_paper_doi 10.1021/ic100861n
_journal_volume 49
_journal_year 2010
_chemical_formula_moiety 'C30 H36 B2 Cu2 Fe2 N20 O4, 2(C H4 O), H2 O'
_chemical_formula_sum 'C32 H46 B2 Cu2 Fe2 N20 O7'
_chemical_formula_weight 1083.31
_chemical_name_systematic
; 
 ? 
;
_space_group_IT_number 2
_symmetry_cell_setting triclinic
_symmetry_space_group_name_Hall '-P 1'
_symmetry_space_group_name_H-M 'P -1'
_atom_sites_solution_hydrogens geom
_atom_sites_solution_primary direct
_atom_sites_solution_secondary difmap
_audit_creation_method SHELXL-97
_cell_angle_alpha 73.269(4)
_cell_angle_beta 88.799(4)
_cell_angle_gamma 71.847(3)
_cell_formula_units_Z 2
_cell_length_a 10.227(2)
_cell_length_b 13.747(3)
_cell_length_c 18.143(4)
_cell_measurement_reflns_used 4220
_cell_measurement_temperature 291(2)
_cell_measurement_theta_max 27.79
_cell_measurement_theta_min 2.21
_cell_volume 2314.5(9)
_computing_cell_refinement 'Bruker SMART'
_computing_data_collection 'Bruker SMART'
_computing_data_reduction 'Bruker SAINT'
_computing_molecular_graphics 'Bruker SHELXTL'
_computing_publication_material 'Bruker SHELXTL'
_computing_structure_refinement 'Bruker SHELXTL'
_computing_structure_solution 'Bruker SHELXTL'
_diffrn_ambient_temperature 291(2)
_diffrn_measured_fraction_theta_full 0.971
_diffrn_measured_fraction_theta_max 0.971
_diffrn_measurement_device_type 'CCD area detector'
_diffrn_measurement_method 'phi and omega scans'
_diffrn_radiation_monochromator graphite
_diffrn_radiation_source 'fine-focus sealed tube'
_diffrn_radiation_type MoK\a
_diffrn_radiation_wavelength 0.71073
_diffrn_reflns_av_R_equivalents 0.0231
_diffrn_reflns_av_sigmaI/netI 0.0564
_diffrn_reflns_limit_h_max 12
_diffrn_reflns_limit_h_min -11
_diffrn_reflns_limit_k_max 16
_diffrn_reflns_limit_k_min -16
_diffrn_reflns_limit_l_max 14
_diffrn_reflns_limit_l_min -22
_diffrn_reflns_number 12308
_diffrn_reflns_theta_full 26.00
_diffrn_reflns_theta_max 26.00
_diffrn_reflns_theta_min 2.10
_exptl_absorpt_coefficient_mu 1.587
_exptl_absorpt_correction_T_max 0.7967
_exptl_absorpt_correction_T_min 0.7116
_exptl_absorpt_correction_type multi-scan
_exptl_absorpt_process_details 'SADABS,2000; Bruker'
_exptl_crystal_colour Brown
_exptl_crystal_density_diffrn 1.554
_exptl_crystal_density_method 'not measured'
_exptl_crystal_description Block
_exptl_crystal_F_000 1108
_exptl_crystal_size_max 0.23
_exptl_crystal_size_mid 0.18
_exptl_crystal_size_min 0.15
_refine_diff_density_max 0.384
_refine_diff_density_min -0.466
_refine_diff_density_rms 0.077
_refine_ls_extinction_method none
_refine_ls_goodness_of_fit_ref 1.055
_refine_ls_hydrogen_treatment constr
_refine_ls_matrix_type full
_refine_ls_number_parameters 599
_refine_ls_number_reflns 8837
_refine_ls_number_restraints 0
_refine_ls_restrained_S_all 1.055
_refine_ls_R_factor_all 0.0760
_refine_ls_R_factor_gt 0.0563
_refine_ls_shift/su_max 0.000
_refine_ls_shift/su_mean 0.000
_refine_ls_structure_factor_coef Fsqd
_refine_ls_weighting_details 'calc w=1/[\s^2^(Fo^2^)+(0.0500P)^2^+1.9900P] where P=(Fo^2^+2Fc^2^)/3'
_refine_ls_weighting_scheme calc
_refine_ls_wR_factor_gt 0.1123
_refine_ls_wR_factor_ref 0.1161
_reflns_number_gt 6527
_reflns_number_total 8837
_reflns_threshold_expression >2sigma(I)
_cod_data_source_file ic100861n_si_002_4.cif
_cod_data_source_block 4
_cod_depositor_comments
;
The following automatic conversions were performed:

'_symmetry_cell_setting' value 'Triclinic' changed to 'triclinic'
according to the built-in table from CIF Core dictionary named
'cif_core.dic' version 2.4.1 from
2010-06-29.

'_exptl_absorpt_correction_type' value 'Multi-Scan'
changed to 'multi-scan' according to the built-in table from CIF Core
dictionary named 'cif_core.dic' version 2.4.1 from 2010-06-29.

Automatic conversion script
Id: cif_fix_values 1646 2011-03-28 12:23:43Z adriana 
;
_cod_database_code 4316742

loop_
_symmetry_equiv_pos_as_xyz
'x, y, z'
'-x, -y, -z'

loop_
_atom_site_label
_atom_site_type_symbol
_atom_site_fract_x
_atom_site_fract_y
_atom_site_fract_z
_atom_site_U_iso_or_equiv
_atom_site_adp_type
_atom_site_occupancy
_atom_site_symmetry_multiplicity
_atom_site_calc_flag
_atom_site_refinement_flags
_atom_site_disorder_assembly
_atom_site_disorder_group
Fe1 Fe 0.24436(7) 0.24962(5) 0.44780(3) 0.03878(15) Uani 1 1 d . . .
Fe2 Fe 1.18619(6) 0.21156(5) 0.00563(3) 0.03227(14) Uani 1 1 d . . .
Cu1 Cu 0.52247(5) 0.10807(4) 0.25095(3) 0.04103(14) Uani 1 1 d . . .
Cu2 Cu 0.81240(5) 0.14056(4) 0.16253(3) 0.03392(13) Uani 1 1 d . B .
B1 B -0.0198(6) 0.2333(4) 0.5256(3) 0.0468(12) Uani 1 1 d . . .
H1 H -0.1040 0.2271 0.5505 0.056 Uiso 1 1 d R . .
B2 B 1.1728(5) 0.3976(4) -0.1415(3) 0.0410(11) Uani 1 1 d . . .
H2 H 1.1676 0.4572 -0.1879 0.049 Uiso 1 1 d R . .
C1 C 0.3393(5) 0.1809(3) 0.3758(3) 0.0411(10) Uani 1 1 d . . .
C2 C 0.2707(5) 0.3789(4) 0.3822(3) 0.0421(10) Uani 1 1 d . . .
C3 C 0.4215(5) 0.2148(4) 0.4996(3) 0.0462(11) Uani 1 1 d . . .
C4 C 1.0459(4) 0.2064(3) 0.0774(2) 0.0333(8) Uani 1 1 d . . .
C5 C 1.3186(4) 0.1532(3) 0.0931(2) 0.0321(8) Uani 1 1 d . . .
C6 C 1.1974(4) 0.0674(3) 0.0110(2) 0.0323(8) Uani 1 1 d . . .
C7 C 0.1807(5) 0.3912(4) 0.5530(3) 0.0440(10) Uani 1 1 d . . .
H7 H 0.2552 0.4168 0.5423 0.053 Uiso 1 1 calc R . .
C8 C 0.0831(5) 0.4190(4) 0.6031(3) 0.0521(12) Uani 1 1 d . . .
H8 H 0.0799 0.4652 0.6323 0.063 Uiso 1 1 calc R . .
C9 C -0.0057(5) 0.3664(4) 0.6015(3) 0.0544(12) Uani 1 1 d . . .
H9 H -0.0835 0.3697 0.6295 0.065 Uiso 1 1 calc R . .
C10 C 0.2920(5) 0.0156(4) 0.5351(3) 0.0513(12) Uani 1 1 d . . .
H10 H 0.3822 -0.0112 0.5226 0.062 Uiso 1 1 calc R . .
C11 C 0.2182(5) -0.0452(4) 0.5796(3) 0.0529(12) Uani 1 1 d . . .
H11 H 0.2480 -0.1191 0.6020 0.064 Uiso 1 1 calc R . .
C12 C 0.0938(5) 0.0244(4) 0.5840(3) 0.0528(12) Uani 1 1 d . . .
H12 H 0.0217 0.0069 0.6107 0.063 Uiso 1 1 calc R . .
C13 C 0.0150(5) 0.3145(4) 0.3220(3) 0.0510(12) Uani 1 1 d . . .
H13 H 0.0669 0.3284 0.2798 0.061 Uiso 1 1 calc R . .
C14 C -0.1202(5) 0.3210(4) 0.3179(3) 0.0538(12) Uani 1 1 d . . .
H14 H -0.1761 0.3376 0.2733 0.065 Uiso 1 1 calc R . .
C15 C -0.1575(6) 0.2988(4) 0.3905(3) 0.0530(12) Uani 1 1 d . . .
H15 H -0.2454 0.2995 0.4052 0.064 Uiso 1 1 calc R . .
C16 C 1.4498(4) 0.1467(4) -0.0777(3) 0.0409(10) Uani 1 1 d . . .
H16 H 1.4915 0.0797 -0.0425 0.049 Uiso 1 1 calc R . .
C17 C 1.5068(5) 0.1905(4) -0.1432(3) 0.0527(12) Uani 1 1 d . . .
H17 H 1.5919 0.1601 -0.1603 0.063 Uiso 1 1 calc R . .
C18 C 1.4125(5) 0.2873(4) -0.1776(3) 0.0492(11) Uani 1 1 d . . .
H18 H 1.4213 0.3359 -0.2236 0.059 Uiso 1 1 calc R . .
C19 C 0.9275(4) 0.2531(4) -0.0939(3) 0.0424(10) Uani 1 1 d . . .
H19 H 0.8978 0.1995 -0.0615 0.051 Uiso 1 1 calc R . .
C20 C 0.8586(5) 0.3231(4) -0.1617(3) 0.0491(12) Uani 1 1 d . . .
H20 H 0.7751 0.3270 -0.1837 0.059 Uiso 1 1 calc R . .
C21 C 0.9398(5) 0.3865(4) -0.1902(3) 0.0500(12) Uani 1 1 d . . .
H21 H 0.9209 0.4419 -0.2362 0.060 Uiso 1 1 calc R . .
C22 C 1.1862(5) 0.4043(4) 0.0555(3) 0.0437(10) Uani 1 1 d . . .
H22 H 1.1924 0.3721 0.1085 0.052 Uiso 1 1 calc R . .
C23 C 1.1826(5) 0.5077(4) 0.0204(3) 0.0466(11) Uani 1 1 d . . .
H23 H 1.1841 0.5584 0.0447 0.056 Uiso 1 1 calc R . .
C24 C 1.1762(4) 0.5218(3) -0.0563(3) 0.0409(10) Uani 1 1 d . . .
H24 H 1.1738 0.5843 -0.0946 0.049 Uiso 1 1 calc R . .
C25 C 0.6857(5) -0.1098(4) 0.2851(3) 0.0473(11) Uani 1 1 d . . .
H25A H 0.6911 -0.1790 0.2796 0.057 Uiso 1 1 calc R A 1
H25B H 0.7407 -0.1213 0.3316 0.057 Uiso 1 1 calc R A 1
C26A C 0.7372(7) -0.0461(4) 0.2163(5) 0.047(2) Uani 0.801(16) 1 d P B 1
H26A H 0.6839 -0.0409 0.1703 0.056 Uiso 0.801(16) 1 calc PR B 1
C26B C 0.787(2) -0.0488(15) 0.2635(12) 0.032(6) Uani 0.199(16) 1 d P B 2
H26B H 0.8401 -0.0527 0.3092 0.038 Uiso 0.199(16) 1 calc PR B 2
C27 C 0.8807(5) -0.0854(4) 0.2044(3) 0.0482(11) Uani 1 1 d . . .
H27A H 0.8964 -0.1445 0.1827 0.058 Uiso 1 1 calc R B 1
H27B H 0.9343 -0.1122 0.2537 0.058 Uiso 1 1 calc R B 1
C28 C 0.5835(5) 0.3120(3) 0.1921(3) 0.0400(10) Uani 1 1 d . B .
C29 C 0.5254(5) 0.4300(4) 0.1808(3) 0.0475(11) Uani 1 1 d . . .
H29A H 0.4856 0.4422 0.2270 0.071 Uiso 1 1 calc R . .
H29B H 0.4555 0.4618 0.1387 0.071 Uiso 1 1 calc R . .
H29C H 0.5977 0.4616 0.1694 0.071 Uiso 1 1 calc R . .
C31 C 0.5893(5) 0.2957(4) 0.0081(3) 0.0499(11) Uani 1 1 d . B .
H30A H 0.4987 0.2919 0.0199 0.075 Uiso 1 1 d R . .
H30B H 0.5958 0.3127 -0.0468 0.075 Uiso 1 1 d R . .
H30C H 0.6057 0.3503 0.0261 0.075 Uiso 1 1 d R . .
C32 C 0.8274(5) 0.9731(4) 0.7073(3) 0.0492(11) Uani 1 1 d . . .
H32A H 0.9181 0.9283 0.7022 0.074 Uiso 1 1 d R . .
H32B H 0.7776 1.0061 0.6575 0.074 Uiso 1 1 d R . .
H32C H 0.7792 0.9304 0.7409 0.074 Uiso 1 1 d R . .
C33 C 0.5086(5) 0.5396(4) 0.3907(3) 0.0475(11) Uani 1 1 d . . .
H33A H 0.6018 0.5392 0.3825 0.071 Uiso 1 1 calc R . .
H33B H 0.5061 0.4673 0.4057 0.071 Uiso 1 1 calc R . .
H33C H 0.4755 0.5717 0.4309 0.071 Uiso 1 1 calc R . .
N1 N 0.3942(4) 0.1442(3) 0.3306(2) 0.0488(9) Uani 1 1 d . . .
N2 N 0.2844(4) 0.4559(3) 0.3440(2) 0.0474(9) Uani 1 1 d . . .
N3 N 0.5227(4) 0.1919(3) 0.5342(2) 0.0478(9) Uani 1 1 d . . .
N4 N 0.9587(3) 0.1997(3) 0.1167(2) 0.0394(8) Uani 1 1 d . . .
N5 N 1.3938(4) 0.1221(3) 0.1456(2) 0.0487(9) Uani 1 1 d . . .
N6 N 1.2019(4) -0.0181(3) 0.0138(2) 0.0415(8) Uani 1 1 d . . .
N7 N 0.1534(4) 0.3233(3) 0.5224(2) 0.0478(9) Uani 1 1 d . . .
N8 N 0.0363(4) 0.3075(3) 0.5524(2) 0.0498(10) Uani 1 1 d . . .
N9 N 0.2154(4) 0.1178(3) 0.5126(2) 0.0391(8) Uani 1 1 d . . .
N10 N 0.0920(4) 0.1225(3) 0.5435(2) 0.0440(9) Uani 1 1 d . . .
N11 N 0.0609(4) 0.2855(3) 0.3948(2) 0.0454(9) Uani 1 1 d . . .
N12 N -0.0455(4) 0.2752(3) 0.4388(2) 0.0454(9) Uani 1 1 d . . .
N13 N 1.3266(3) 0.2138(3) -0.07153(18) 0.0317(7) Uani 1 1 d . . .
N14 N 1.3046(4) 0.3015(3) -0.13428(19) 0.0378(8) Uani 1 1 d . . .
N15 N 1.0438(3) 0.2725(3) -0.08081(18) 0.0320(7) Uani 1 1 d . . .
N16 N 1.0494(4) 0.3558(3) -0.1412(2) 0.0396(8) Uani 1 1 d . . .
N17 N 1.1793(3) 0.3574(3) 0.0017(2) 0.0338(7) Uani 1 1 d . . .
N18 N 1.1740(4) 0.4303(3) -0.0678(2) 0.0456(9) Uani 1 1 d . . .
N19 N 0.5445(4) -0.0488(3) 0.2895(2) 0.0457(9) Uani 1 1 d . . .
H19A H 0.5216 -0.0657 0.3387 0.055 Uiso 1 1 calc R . .
H19B H 0.4881 -0.0646 0.2606 0.055 Uiso 1 1 calc R . .
N20 N 0.9270(4) -0.0024(3) 0.1530(2) 0.0440(9) Uani 1 1 d . B .
H20A H 0.9185 -0.0035 0.1040 0.053 Uiso 1 1 calc R . .
H20B H 1.0164 -0.0141 0.1654 0.053 Uiso 1 1 calc R . .
O1 O 0.7074(3) 0.0602(2) 0.22327(17) 0.0380(6) Uani 1 1 d . . .
O2 O 0.7089(3) 0.2763(2) 0.18014(18) 0.0423(7) Uani 1 1 d . . .
O3 O 0.5038(3) 0.2602(2) 0.21246(18) 0.0425(7) Uani 1 1 d . . .
O4 O 0.6859(3) 0.1976(3) 0.04393(19) 0.0484(8) Uani 1 1 d . . .
H4A H 0.7332 0.1625 0.0077 0.11(3) Uiso 1 1 d R B .
O5 O 0.4261(3) 0.5977(2) 0.32345(18) 0.0475(7) Uani 1 1 d . . .
H5A H 0.3578 0.5755 0.3214 0.057 Uiso 1 1 d R . .
O6 O 0.3512(3) 0.7905(3) 0.33179(18) 0.0481(8) Uani 1 1 d . . .
H6A H 0.3892 0.7938 0.3718 0.058 Uiso 1 1 d R . .
H6B H 0.3779 0.7257 0.3312 0.058 Uiso 1 1 d R . .
O7 O 0.8410(3) 1.0518(3) 0.73966(18) 0.0498(8) Uani 1 1 d . . .
H7A H 0.7733 1.1088 0.7336 0.060 Uiso 1 1 d R . .

loop_
_atom_site_aniso_label
_atom_site_aniso_U_11
_atom_site_aniso_U_22
_atom_site_aniso_U_33
_atom_site_aniso_U_23
_atom_site_aniso_U_13
_atom_site_aniso_U_12
Fe1 0.0470(4) 0.0360(3) 0.0334(3) -0.0163(3) 0.0090(3) -0.0082(3)
Fe2 0.0338(3) 0.0333(3) 0.0282(3) -0.0115(2) 0.0060(2) -0.0066(2)
Cu1 0.0331(3) 0.0346(3) 0.0565(3) -0.0167(2) 0.0142(2) -0.0100(2)
Cu2 0.0360(3) 0.0316(3) 0.0361(3) -0.0161(2) 0.0112(2) -0.0084(2)
B1 0.046(3) 0.040(3) 0.049(3) -0.009(2) 0.012(2) -0.012(2)
B2 0.042(3) 0.035(3) 0.038(3) -0.004(2) 0.010(2) -0.008(2)
C1 0.051(3) 0.035(2) 0.041(2) -0.0169(19) 0.013(2) -0.013(2)
C2 0.043(2) 0.039(2) 0.039(2) -0.009(2) 0.0078(19) -0.008(2)
C3 0.045(3) 0.045(3) 0.046(3) -0.015(2) 0.008(2) -0.011(2)
C4 0.034(2) 0.030(2) 0.033(2) -0.0131(16) 0.0033(17) -0.0020(16)
C5 0.034(2) 0.036(2) 0.029(2) -0.0167(17) 0.0142(17) -0.0100(17)
C6 0.030(2) 0.030(2) 0.037(2) -0.0141(17) 0.0047(16) -0.0053(16)
C7 0.046(2) 0.044(2) 0.044(2) -0.017(2) 0.022(2) -0.016(2)
C8 0.055(3) 0.052(3) 0.042(3) -0.014(2) 0.017(2) -0.009(2)
C9 0.050(3) 0.050(3) 0.052(3) -0.015(2) 0.016(2) -0.003(2)
C10 0.054(3) 0.049(3) 0.048(3) -0.011(2) 0.016(2) -0.017(2)
C11 0.055(3) 0.049(3) 0.054(3) -0.017(2) 0.023(2) -0.016(2)
C12 0.062(3) 0.048(3) 0.047(3) -0.017(2) 0.016(2) -0.014(2)
C13 0.054(3) 0.051(3) 0.040(3) -0.003(2) -0.017(2) -0.014(2)
C14 0.052(3) 0.058(3) 0.051(3) -0.018(2) -0.016(2) -0.016(2)
C15 0.060(3) 0.052(3) 0.046(3) -0.014(2) -0.011(2) -0.017(2)
C16 0.040(2) 0.039(2) 0.045(2) -0.017(2) 0.0061(19) -0.0109(19)
C17 0.043(3) 0.059(3) 0.055(3) -0.015(2) 0.013(2) -0.017(2)
C18 0.056(3) 0.054(3) 0.040(2) -0.019(2) 0.012(2) -0.016(2)
C19 0.036(2) 0.045(3) 0.045(2) -0.013(2) 0.0050(18) -0.0122(19)
C20 0.033(2) 0.060(3) 0.043(2) -0.014(2) -0.0019(19) 0.001(2)
C21 0.049(3) 0.043(3) 0.039(2) -0.006(2) -0.005(2) 0.007(2)
C22 0.043(2) 0.046(3) 0.050(3) -0.021(2) 0.017(2) -0.020(2)
C23 0.048(3) 0.046(3) 0.046(3) -0.012(2) 0.014(2) -0.018(2)
C24 0.040(2) 0.037(2) 0.043(2) -0.0110(19) 0.0185(18) -0.0096(19)
C25 0.054(3) 0.034(2) 0.050(3) -0.009(2) 0.015(2) -0.010(2)
C26A 0.052(4) 0.027(3) 0.057(5) -0.011(3) 0.022(3) -0.009(2)
C26B 0.050(13) 0.030(10) 0.012(10) -0.002(7) -0.010(9) -0.011(9)
C27 0.062(3) 0.038(2) 0.042(2) -0.014(2) 0.016(2) -0.013(2)
C28 0.045(2) 0.033(2) 0.047(2) -0.0159(19) 0.020(2) -0.0162(19)
C29 0.044(3) 0.043(3) 0.054(3) -0.018(2) 0.014(2) -0.010(2)
C31 0.053(3) 0.046(3) 0.043(3) -0.013(2) -0.001(2) -0.006(2)
C32 0.049(3) 0.053(3) 0.047(3) -0.012(2) -0.013(2) -0.020(2)
C33 0.051(3) 0.047(3) 0.044(3) -0.014(2) 0.015(2) -0.015(2)
N1 0.051(2) 0.053(2) 0.040(2) -0.0171(19) 0.0163(18) -0.0112(19)
N2 0.038(2) 0.052(2) 0.047(2) -0.0123(19) 0.0118(17) -0.0105(18)
N3 0.045(2) 0.048(2) 0.047(2) -0.0146(18) 0.0081(18) -0.0105(19)
N4 0.0288(17) 0.037(2) 0.052(2) -0.0168(17) 0.0155(16) -0.0069(15)
N5 0.049(2) 0.055(2) 0.038(2) -0.0167(18) 0.0142(18) -0.0100(19)
N6 0.043(2) 0.037(2) 0.045(2) -0.0137(16) 0.0028(16) -0.0136(16)
N7 0.054(2) 0.046(2) 0.041(2) -0.0167(18) 0.0171(17) -0.0106(19)
N8 0.056(2) 0.044(2) 0.047(2) -0.0141(18) 0.0130(18) -0.0123(19)
N9 0.042(2) 0.043(2) 0.0396(19) -0.0173(16) 0.0147(15) -0.0199(17)
N10 0.047(2) 0.043(2) 0.044(2) -0.0151(17) 0.0154(17) -0.0168(18)
N11 0.048(2) 0.043(2) 0.044(2) -0.0171(17) -0.0009(17) -0.0092(17)
N12 0.050(2) 0.049(2) 0.042(2) -0.0133(17) 0.0006(17) -0.0209(18)
N13 0.0304(17) 0.0352(18) 0.0313(17) -0.0112(14) 0.0085(13) -0.0119(14)
N14 0.049(2) 0.0362(19) 0.0289(17) -0.0073(14) 0.0143(15) -0.0168(16)
N15 0.0314(17) 0.0340(18) 0.0317(17) -0.0154(14) 0.0052(13) -0.0072(14)
N16 0.0376(19) 0.0365(19) 0.0344(19) -0.0055(15) 0.0020(15) -0.0023(15)
N17 0.0286(16) 0.0336(18) 0.0433(19) -0.0167(15) 0.0086(14) -0.0110(14)
N18 0.043(2) 0.041(2) 0.048(2) -0.0123(18) 0.0119(16) -0.0076(17)
N19 0.050(2) 0.045(2) 0.037(2) -0.0073(16) 0.0162(16) -0.0131(18)
N20 0.042(2) 0.0332(19) 0.049(2) -0.0107(16) 0.0165(17) -0.0043(16)
O1 0.0386(15) 0.0266(14) 0.0454(17) -0.0086(12) 0.0109(12) -0.0081(12)
O2 0.0370(16) 0.0363(16) 0.0539(18) -0.0171(14) 0.0164(14) -0.0096(13)
O3 0.0426(17) 0.0328(15) 0.0513(18) -0.0143(13) 0.0149(13) -0.0099(13)
O4 0.0428(17) 0.0442(18) 0.0514(19) -0.0187(15) -0.0070(14) 0.0003(14)
O5 0.0527(19) 0.0426(17) 0.0474(18) -0.0133(14) 0.0187(15) -0.0165(15)
O6 0.0530(19) 0.0451(18) 0.0511(19) -0.0193(15) -0.0144(15) -0.0165(15)
O7 0.0519(19) 0.0514(19) 0.0452(18) -0.0132(15) -0.0214(15) -0.0146(16)

loop_
_atom_type_symbol
_atom_type_description
_atom_type_scat_dispersion_real
_atom_type_scat_dispersion_imag
_atom_type_scat_source
C C 0.0033 0.0016 'International Tables Vol C Tables 4.2.6.8 and 6.1.1.4'
H H 0.0000 0.0000 'International Tables Vol C Tables 4.2.6.8 and 6.1.1.4'
B B 0.0013 0.0007 'International Tables Vol C Tables 4.2.6.8 and 6.1.1.4'
Cu Cu 0.3201 1.2651 'International Tables Vol C Tables 4.2.6.8 and 6.1.1.4'
Fe Fe 0.3463 0.8444 'International Tables Vol C Tables 4.2.6.8 and 6.1.1.4'
N N 0.0061 0.0033 'International Tables Vol C Tables 4.2.6.8 and 6.1.1.4'
O O 0.0106 0.0060 'International Tables Vol C Tables 4.2.6.8 and 6.1.1.4'

loop_
_geom_angle_atom_site_label_1
_geom_angle_atom_site_label_2
_geom_angle_atom_site_label_3
_geom_angle
_geom_angle_site_symmetry_1
_geom_angle_site_symmetry_3
_geom_angle_publ_flag
C1 Fe1 C3 86.9(2) . . ?
C1 Fe1 C2 86.61(19) . . ?
C3 Fe1 C2 88.6(2) . . ?
C1 Fe1 N9 92.73(17) . . ?
C3 Fe1 N9 92.39(18) . . ?
C2 Fe1 N9 178.74(18) . . ?
C1 Fe1 N7 177.33(19) . . ?
C3 Fe1 N7 91.02(19) . . ?
C2 Fe1 N7 91.70(18) . . ?
N9 Fe1 N7 88.99(15) . . ?
C1 Fe1 N11 93.41(18) . . ?
C3 Fe1 N11 179.68(18) . . ?
C2 Fe1 N11 91.55(18) . . ?
N9 Fe1 N11 87.42(16) . . ?
N7 Fe1 N11 88.71(17) . . ?
C5 Fe2 C4 87.43(16) . . ?
C5 Fe2 C6 88.22(17) . . ?
C4 Fe2 C6 86.23(17) . . ?
C5 Fe2 N15 177.39(14) . . ?
C4 Fe2 N15 90.02(15) . . ?
C6 Fe2 N15 92.16(15) . . ?
C5 Fe2 N17 90.37(16) . . ?
C4 Fe2 N17 94.19(15) . . ?
C6 Fe2 N17 178.50(16) . . ?
N15 Fe2 N17 89.28(14) . . ?
C5 Fe2 N13 94.56(15) . . ?
C4 Fe2 N13 177.15(15) . . ?
C6 Fe2 N13 91.78(15) . . ?
N15 Fe2 N13 88.01(13) . . ?
N17 Fe2 N13 87.85(13) . . ?
O1 Cu1 O3 94.78(12) . . ?
O1 Cu1 N1 148.53(15) . . ?
O3 Cu1 N1 87.35(15) . . ?
O1 Cu1 N19 84.28(13) . . ?
O3 Cu1 N19 179.03(14) . . ?
N1 Cu1 N19 93.57(16) . . ?
O1 Cu1 N5 103.36(13) . 1_455 ?
O3 Cu1 N5 90.55(14) . 1_455 ?
N1 Cu1 N5 108.02(15) . 1_455 ?
N19 Cu1 N5 89.43(16) . 1_455 ?
O1 Cu2 O2 95.82(12) . . ?
O1 Cu2 N4 166.31(14) . . ?
O2 Cu2 N4 91.11(13) . . ?
O1 Cu2 N20 83.35(13) . . ?
O2 Cu2 N20 175.28(15) . . ?
N4 Cu2 N20 88.78(14) . . ?
O1 Cu2 O4 99.31(13) . . ?
O2 Cu2 O4 88.88(12) . . ?
N4 Cu2 O4 92.60(14) . . ?
N20 Cu2 O4 95.84(14) . . ?
N8 B1 N12 108.3(4) . . ?
N8 B1 N10 108.9(4) . . ?
N12 B1 N10 106.3(4) . . ?
N8 B1 H1 111.2 . . ?
N12 B1 H1 111.5 . . ?
N10 B1 H1 110.6 . . ?
N18 B2 N16 107.3(3) . . ?
N18 B2 N14 106.6(4) . . ?
N16 B2 N14 106.9(4) . . ?
N18 B2 H2 111.9 . . ?
N16 B2 H2 111.7 . . ?
N14 B2 H2 112.2 . . ?
N1 C1 Fe1 177.0(4) . . ?
N2 C2 Fe1 179.0(4) . . ?
N3 C3 Fe1 175.8(4) . . ?
N4 C4 Fe2 174.8(4) . . ?
N5 C5 Fe2 177.3(4) . . ?
N6 C6 Fe2 178.8(4) . . ?
N7 C7 C8 110.2(4) . . ?
N7 C7 H7 124.9 . . ?
C8 C7 H7 124.9 . . ?
C9 C8 C7 106.2(5) . . ?
C9 C8 H8 126.9 . . ?
C7 C8 H8 126.9 . . ?
C8 C9 N8 108.2(4) . . ?
C8 C9 H9 125.9 . . ?
N8 C9 H9 125.9 . . ?
N9 C10 C11 109.9(4) . . ?
N9 C10 H10 125.1 . . ?
C11 C10 H10 125.1 . . ?
C12 C11 C10 106.0(5) . . ?
C12 C11 H11 127.0 . . ?
C10 C11 H11 127.0 . . ?
N10 C12 C11 108.2(4) . . ?
N10 C12 H12 125.9 . . ?
C11 C12 H12 125.9 . . ?
N11 C13 C14 109.3(5) . . ?
N11 C13 H13 125.3 . . ?
C14 C13 H13 125.3 . . ?
C15 C14 C13 106.9(4) . . ?
C15 C14 H14 126.6 . . ?
C13 C14 H14 126.6 . . ?
C14 C15 N12 108.3(5) . . ?
C14 C15 H15 125.8 . . ?
N12 C15 H15 125.8 . . ?
N13 C16 C17 110.5(4) . . ?
N13 C16 H16 124.7 . . ?
C17 C16 H16 124.7 . . ?
C18 C17 C16 105.4(4) . . ?
C18 C17 H17 127.3 . . ?
C16 C17 H17 127.3 . . ?
N14 C18 C17 108.7(4) . . ?
N14 C18 H18 125.7 . . ?
C17 C18 H18 125.7 . . ?
N15 C19 C20 110.5(4) . . ?
N15 C19 H19 124.7 . . ?
C20 C19 H19 124.7 . . ?
C19 C20 C21 104.8(4) . . ?
C19 C20 H20 127.6 . . ?
C21 C20 H20 127.6 . . ?
N16 C21 C20 108.9(4) . . ?
N16 C21 H21 125.6 . . ?
C20 C21 H21 125.6 . . ?
N17 C22 C23 109.1(4) . . ?
N17 C22 H22 125.4 . . ?
C23 C22 H22 125.4 . . ?
C24 C23 C22 106.7(4) . . ?
C24 C23 H23 126.7 . . ?
C22 C23 H23 126.7 . . ?
N18 C24 C23 108.2(4) . . ?
N18 C24 H24 125.9 . . ?
C23 C24 H24 125.9 . . ?
N19 C25 C26A 106.9(4) . . ?
N19 C25 C26B 117.3(8) . . ?
C26A C25 C26B 38.6(7) . . ?
N19 C25 H25A 110.3 . . ?
C26A C25 H25A 110.3 . . ?
C26B C25 H25A 128.7 . . ?
N19 C25 H25B 110.3 . . ?
C26A C25 H25B 110.3 . . ?
C26B C25 H25B 72.0 . . ?
H25A C25 H25B 108.6 . . ?
C27 C26A O1 108.4(5) . . ?
C27 C26A C25 117.3(5) . . ?
O1 C26A C25 107.1(5) . . ?
C27 C26A H26A 107.9 . . ?
O1 C26A H26A 107.9 . . ?
C25 C26A H26A 107.9 . . ?
O1 C26B C25 106.5(14) . . ?
O1 C26B C27 104.1(12) . . ?
C25 C26B C27 111.9(14) . . ?
O1 C26B H26B 111.3 . . ?
C25 C26B H26B 111.3 . . ?
C27 C26B H26B 111.3 . . ?
C26A C27 N20 111.6(4) . . ?
C26A C27 C26B 39.2(8) . . ?
N20 C27 C26B 114.3(8) . . ?
C26A C27 H27A 109.3 . . ?
N20 C27 H27A 109.3 . . ?
C26B C27 H27A 133.6 . . ?
C26A C27 H27B 109.3 . . ?
N20 C27 H27B 109.3 . . ?
C26B C27 H27B 72.0 . . ?
H27A C27 H27B 108.0 . . ?
O3 C28 O2 127.0(4) . . ?
O3 C28 C29 116.2(4) . . ?
O2 C28 C29 116.8(4) . . ?
C28 C29 H29A 109.5 . . ?
C28 C29 H29B 109.5 . . ?
H29A C29 H29B 109.5 . . ?
C28 C29 H29C 109.5 . . ?
H29A C29 H29C 109.5 . . ?
H29B C29 H29C 109.5 . . ?
O4 C31 H30A 109.1 . . ?
O4 C31 H30B 109.5 . . ?
H30A C31 H30B 109.5 . . ?
O4 C31 H30C 109.8 . . ?
H30A C31 H30C 109.5 . . ?
H30B C31 H30C 109.5 . . ?
O7 C32 H32A 108.4 . . ?
O7 C32 H32B 110.6 . . ?
H32A C32 H32B 109.5 . . ?
O7 C32 H32C 109.4 . . ?
H32A C32 H32C 109.5 . . ?
H32B C32 H32C 109.5 . . ?
O5 C33 H33A 109.5 . . ?
O5 C33 H33B 109.5 . . ?
H33A C33 H33B 109.5 . . ?
O5 C33 H33C 109.5 . . ?
H33A C33 H33C 109.5 . . ?
H33B C33 H33C 109.5 . . ?
C1 N1 Cu1 163.3(4) . . ?
C4 N4 Cu2 155.1(3) . . ?
C5 N5 Cu1 164.0(4) . 1_655 ?
C7 N7 N8 106.4(4) . . ?
C7 N7 Fe1 133.4(3) . . ?
N8 N7 Fe1 120.2(3) . . ?
C9 N8 N7 109.0(4) . . ?
C9 N8 B1 133.6(4) . . ?
N7 N8 B1 117.4(4) . . ?
C10 N9 N10 106.2(4) . . ?
C10 N9 Fe1 134.2(3) . . ?
N10 N9 Fe1 119.6(3) . . ?
C12 N10 N9 109.7(4) . . ?
C12 N10 B1 132.7(4) . . ?
N9 N10 B1 117.6(4) . . ?
C13 N11 N12 107.9(4) . . ?
C13 N11 Fe1 133.9(4) . . ?
N12 N11 Fe1 118.2(3) . . ?
N11 N12 C15 107.6(4) . . ?
N11 N12 B1 119.5(4) . . ?
C15 N12 B1 132.7(4) . . ?
C16 N13 N14 105.9(3) . . ?
C16 N13 Fe2 134.8(3) . . ?
N14 N13 Fe2 119.3(2) . . ?
C18 N14 N13 109.5(4) . . ?
C18 N14 B2 131.9(4) . . ?
N13 N14 B2 118.5(3) . . ?
C19 N15 N16 106.3(3) . . ?
C19 N15 Fe2 133.3(3) . . ?
N16 N15 Fe2 120.3(3) . . ?
C21 N16 N15 109.5(4) . . ?
C21 N16 B2 132.3(4) . . ?
N15 N16 B2 118.1(3) . . ?
C22 N17 N18 107.2(4) . . ?
C22 N17 Fe2 133.5(3) . . ?
N18 N17 Fe2 119.2(3) . . ?
C24 N18 N17 108.7(4) . . ?
C24 N18 B2 131.7(4) . . ?
N17 N18 B2 119.5(4) . . ?
C25 N19 Cu1 109.1(3) . . ?
C25 N19 H19A 109.9 . . ?
Cu1 N19 H19A 109.9 . . ?
C25 N19 H19B 109.9 . . ?
Cu1 N19 H19B 109.9 . . ?
H19A N19 H19B 108.3 . . ?
C27 N20 Cu2 109.1(3) . . ?
C27 N20 H20A 109.9 . . ?
Cu2 N20 H20A 109.9 . . ?
C27 N20 H20B 109.9 . . ?
Cu2 N20 H20B 109.9 . . ?
H20A N20 H20B 108.3 . . ?
C26A O1 C26B 40.2(8) . . ?
C26A O1 Cu2 114.3(3) . . ?
C26B O1 Cu2 113.9(9) . . ?
C26A O1 Cu1 109.3(3) . . ?
C26B O1 Cu1 116.1(9) . . ?
Cu2 O1 Cu1 129.25(15) . . ?
C28 O2 Cu2 130.1(3) . . ?
C28 O3 Cu1 135.3(3) . . ?
C31 O4 Cu2 129.1(3) . . ?
C31 O4 H4A 112.4 . . ?
Cu2 O4 H4A 112.9 . . ?
C33 O5 H5A 110.7 . . ?
H6A O6 H6B 108.5 . . ?
C32 O7 H7A 118.8 . . ?

loop_
_geom_bond_atom_site_label_1
_geom_bond_atom_site_label_2
_geom_bond_distance
_geom_bond_site_symmetry_2
_geom_bond_publ_flag
Fe1 C1 1.905(4) . ?
Fe1 C3 1.915(5) . ?
Fe1 C2 1.928(5) . ?
Fe1 N9 1.962(4) . ?
Fe1 N7 1.969(4) . ?
Fe1 N11 1.978(4) . ?
Fe2 C5 1.917(4) . ?
Fe2 C4 1.922(4) . ?
Fe2 C6 1.922(4) . ?
Fe2 N15 1.965(3) . ?
Fe2 N17 1.965(3) . ?
Fe2 N13 1.985(3) . ?
Cu1 O1 1.907(3) . ?
Cu1 O3 1.953(3) . ?
Cu1 N1 1.995(4) . ?
Cu1 N19 2.007(4) . ?
Cu1 N5 2.270(4) 1_455 ?
Cu2 O1 1.891(3) . ?
Cu2 O2 1.950(3) . ?
Cu2 N4 1.977(3) . ?
Cu2 N20 2.004(3) . ?
Cu2 O4 2.331(3) . ?
B1 N8 1.506(7) . ?
B1 N12 1.511(7) . ?
B1 N10 1.543(6) . ?
B1 H1 0.9800 . ?
B2 N18 1.530(6) . ?
B2 N16 1.541(6) . ?
B2 N14 1.543(6) . ?
B2 H2 0.9800 . ?
C1 N1 1.134(5) . ?
C2 N2 1.134(6) . ?
C3 N3 1.129(6) . ?
C4 N4 1.139(5) . ?
C5 N5 1.129(5) . ?
C6 N6 1.149(5) . ?
C7 N7 1.312(6) . ?
C7 C8 1.376(6) . ?
C7 H7 0.9300 . ?
C8 C9 1.331(7) . ?
C8 H8 0.9300 . ?
C9 N8 1.347(6) . ?
C9 H9 0.9300 . ?
C10 N9 1.323(6) . ?
C10 C11 1.378(7) . ?
C10 H10 0.9300 . ?
C11 C12 1.349(7) . ?
C11 H11 0.9300 . ?
C12 N10 1.332(6) . ?
C12 H12 0.9300 . ?
C13 N11 1.317(6) . ?
C13 C14 1.360(7) . ?
C13 H13 0.9300 . ?
C14 C15 1.338(7) . ?
C14 H14 0.9300 . ?
C15 N12 1.354(6) . ?
C15 H15 0.9300 . ?
C16 N13 1.334(5) . ?
C16 C17 1.376(6) . ?
C16 H16 0.9300 . ?
C17 C18 1.356(7) . ?
C17 H17 0.9300 . ?
C18 N14 1.339(6) . ?
C18 H18 0.9300 . ?
C19 N15 1.337(5) . ?
C19 C20 1.366(6) . ?
C19 H19 0.9300 . ?
C20 C21 1.375(7) . ?
C20 H20 0.9300 . ?
C21 N16 1.324(6) . ?
C21 H21 0.9300 . ?
C22 N17 1.328(5) . ?
C22 C23 1.369(6) . ?
C22 H22 0.9300 . ?
C23 C24 1.348(6) . ?
C23 H23 0.9300 . ?
C24 N18 1.341(6) . ?
C24 H24 0.9300 . ?
C25 N19 1.440(6) . ?
C25 C26A 1.495(7) . ?
C25 C26B 1.50(2) . ?
C25 H25A 0.9700 . ?
C25 H25B 0.9700 . ?
C26A C27 1.432(7) . ?
C26A O1 1.439(6) . ?
C26A H26A 0.9800 . ?
C26B O1 1.441(19) . ?
C26B C27 1.51(2) . ?
C26B H26B 0.9800 . ?
C27 N20 1.449(6) . ?
C27 H27A 0.9700 . ?
C27 H27B 0.9700 . ?
C28 O3 1.227(5) . ?
C28 O2 1.261(5) . ?
C28 C29 1.496(6) . ?
C29 H29A 0.9600 . ?
C29 H29B 0.9600 . ?
C29 H29C 0.9600 . ?
C31 O4 1.382(5) . ?
C31 H30A 0.9601 . ?
C31 H30B 0.9600 . ?
C31 H30C 0.9600 . ?
C32 O7 1.413(5) . ?
C32 H32A 0.9600 . ?
C32 H32B 0.9600 . ?
C32 H32C 0.9600 . ?
C33 O5 1.380(6) . ?
C33 H33A 0.9600 . ?
C33 H33B 0.9600 . ?
C33 H33C 0.9600 . ?
N5 Cu1 2.270(4) 1_655 ?
N7 N8 1.358(5) . ?
N9 N10 1.360(5) . ?
N11 N12 1.354(5) . ?
N13 N14 1.361(4) . ?
N15 N16 1.353(5) . ?
N17 N18 1.355(5) . ?
N19 H19A 0.9000 . ?
N19 H19B 0.9000 . ?
N20 H20A 0.9000 . ?
N20 H20B 0.9000 . ?
O4 H4A 0.9599 . ?
O5 H5A 0.8500 . ?
O6 H6A 0.8501 . ?
O6 H6B 0.8500 . ?
O7 H7A 0.8500 . ?
